data_7042023
loop_
_publ_author_name
'Shen, Yunjun'
'Pan, Yani'
'Zhang, Kang'
'Liang, Xuewei'
'Liu, Jiyong'
'Spingler, Bernhard'
'Duttwyler, Simon'

_publ_section_title
;
 B-H functionalization of the monocarba-closo-dodecaborate anion by
 rhodium and iridium catalysis.
;
_journal_issue 10
_journal_name_full 'Dalton transactions (Cambridge, England : 2003)'
_journal_page_first 3135
_journal_page_last 3140
_journal_paper_doi 10.1039/c7dt00269f
_journal_volume 46
_journal_year 2017
_chemical_formula_moiety 'C6 H19 B11 N O, C8 H20 N'
_chemical_formula_sum 'C14 H39 B11 N2 O'
_chemical_formula_weight 370.38
_chemical_name_systematic
;
 ? 
;
_space_group_crystal_system orthorhombic
_space_group_IT_number 61
_space_group_name_Hall '-P 2ac 2ab'
_space_group_name_H-M_alt 'P b c a'
_symmetry_space_group_name_Hall '-P 2ac 2ab'
_symmetry_space_group_name_H-M 'P b c a'
_atom_sites_solution_hydrogens geom
_atom_sites_solution_primary direct
_atom_sites_solution_secondary difmap
_audit_creation_date 2014-07-29
_audit_creation_method
;
Olex2 1.2
(compiled 2014.03.20 svn.r2914 for OlexSys, GUI svn.r4816)
;
_audit_update_record
;
2015-10-28 deposited with the CCDC.
2017-02-10 downloaded from the CCDC.
;
_cell_angle_alpha 90.00
_cell_angle_beta 90.00
_cell_angle_gamma 90.00
_cell_formula_units_Z 8
_cell_length_a 12.6563(8)
_cell_length_b 17.5897(10)
_cell_length_c 20.3134(12)
_cell_measurement_reflns_used 2741
_cell_measurement_temperature 172.3
_cell_measurement_theta_max 29.3892
_cell_measurement_theta_min 2.8145
_cell_volume 4522.2(5)
_computing_cell_refinement
;
CrysAlisPro, Agilent Technologies,
Version 1.171.35.11 (release 16-05-2011 CrysAlis171 .NET)
(compiled May 16 2011,17:55:39)
;
_computing_data_collection
;
CrysAlisPro, Agilent Technologies,
Version 1.171.35.11 (release 16-05-2011 CrysAlis171 .NET)
(compiled May 16 2011,17:55:39)
;
_computing_data_reduction
;
CrysAlisPro, Agilent Technologies,
Version 1.171.35.11 (release 16-05-2011 CrysAlis171 .NET)
(compiled May 16 2011,17:55:39)
;
_computing_molecular_graphics 'Olex2 (Dolomanov et al., 2009)'
_computing_publication_material 'Olex2 (Dolomanov et al., 2009)'
_computing_structure_refinement 'ShelXL (Sheldrick, 2008)'
_computing_structure_solution 'ShelXS (Sheldrick, 2008)'
_diffrn_ambient_temperature 172.3
_diffrn_detector_area_resol_mean 10.3592
_diffrn_measured_fraction_theta_full 0.998
_diffrn_measured_fraction_theta_max 0.998
_diffrn_measurement_device_type 'Xcalibur, Atlas, Gemini ultra'
_diffrn_measurement_method '\w scans'
_diffrn_orient_matrix_UB_11 -0.0000424000
_diffrn_orient_matrix_UB_12 -0.0165492000
_diffrn_orient_matrix_UB_13 -0.0318082000
_diffrn_orient_matrix_UB_21 -0.0311082000
_diffrn_orient_matrix_UB_22 -0.0305837000
_diffrn_orient_matrix_UB_23 0.0119451000
_diffrn_orient_matrix_UB_31 -0.0467155000
_diffrn_orient_matrix_UB_32 0.0203680000
_diffrn_orient_matrix_UB_33 -0.0079204000
_diffrn_radiation_monochromator graphite
_diffrn_radiation_type MoK\a
_diffrn_radiation_wavelength 0.71073
_diffrn_reflns_av_R_equivalents 0.0476
_diffrn_reflns_av_unetI/netI 0.0560
_diffrn_reflns_limit_h_max 15
_diffrn_reflns_limit_h_min -12
_diffrn_reflns_limit_k_max 21
_diffrn_reflns_limit_k_min -18
_diffrn_reflns_limit_l_max 24
_diffrn_reflns_limit_l_min -18
_diffrn_reflns_number 11349
_diffrn_reflns_theta_full 25.35
_diffrn_reflns_theta_max 25.35
_diffrn_reflns_theta_min 2.82
_diffrn_source 'Enhance (Mo) X-ray Source'
_exptl_absorpt_coefficient_mu 0.058
_exptl_absorpt_correction_T_max 1.00000
_exptl_absorpt_correction_T_min 0.87889
_exptl_absorpt_correction_type multi-scan
_exptl_absorpt_process_details
;
CrysAlisPro, Agilent Technologies,
Version 1.171.35.11 (release 16-05-2011 CrysAlis171 .NET)
(compiled May 16 2011,17:55:39)
Empirical absorption correction using spherical harmonics,
 implemented in SCALE3 ABSPACK scaling algorithm.
;
_exptl_crystal_colour colorless
_exptl_crystal_density_diffrn 1.088
_exptl_crystal_density_method 'not measured'
_exptl_crystal_description needle
_exptl_crystal_F_000 1600
_exptl_crystal_size_max 0.45
_exptl_crystal_size_mid 0.28
_exptl_crystal_size_min 0.2
_refine_diff_density_max 0.398
_refine_diff_density_min -0.406
_refine_diff_density_rms 0.050
_refine_ls_extinction_method none
_refine_ls_goodness_of_fit_ref 1.041
_refine_ls_hydrogen_treatment constr
_refine_ls_matrix_type full
_refine_ls_number_parameters 257
_refine_ls_number_reflns 4129
_refine_ls_number_restraints 0
_refine_ls_restrained_S_all 1.041
_refine_ls_R_factor_all 0.0865
_refine_ls_R_factor_gt 0.0581
_refine_ls_shift/su_max 0.000
_refine_ls_shift/su_mean 0.000
_refine_ls_structure_factor_coef Fsqd
_refine_ls_weighting_details 'calc w=1/[\s^2^(Fo^2^)+(0.0717P)^2^+1.8418P] where P=(Fo^2^+2Fc^2^)/3'
_refine_ls_weighting_scheme calc
_refine_ls_wR_factor_gt 0.1438
_refine_ls_wR_factor_ref 0.1609
_reflns_number_gt 2919
_reflns_number_total 4129
_reflns_threshold_expression >2sigma(I)
_cod_data_source_file c7dt00269f2.cif
_cod_data_source_block 140728_yjs0045
_cod_depositor_comments 'Adding full bibliography for 7042023--7042033.cif.'
_cod_database_code 7042023
_chemical_oxdiff_formula 'c10 h10 n2 B1 o1'
_reflns_odcompleteness_completeness 99.59
_reflns_odcompleteness_iscentric 1
_reflns_odcompleteness_theta 26.32
_olex2_refinement_description
;
1. Fixed Uiso
 At 1.2 times of:
  All B(H) groups, All C(H,H) groups
 At 1.5 times of:
  All C(H,H,H) groups
2.a Secondary CH2 refined with riding coordinates:
 C1(H1A,H1B), C2(H2A,H2B), C3(H3A,H3B), C4(H4A,H4B), C7(H7A,H7B), C9(H9A,H9B),
 C11(H11A,H11B), C13(H13A,H13B)
2.b Idealised Me refined as rotating group:
 C8(H8A,H8B,H8C), C10(H10A,H10B,H10C), C12(H12A,H12B,H12C), C14(H14A,H14B,H14C)
2.c Boron cage BH refined with riding coordinates:
 B1(H1), B2(H2), B3(H3), B4(H4), B5(H5), B6(H6), B7(H7), B8(H8), B9(H9),
 B10(H10), B11(H11)
;

loop_
_space_group_symop_id
_space_group_symop_operation_xyz
1 'x, y, z'
2 '-x+1/2, -y, z+1/2'
3 'x+1/2, -y+1/2, -z'
4 '-x, y+1/2, -z+1/2'
5 '-x, -y, -z'
6 'x-1/2, y, -z-1/2'
7 '-x-1/2, y-1/2, z'
8 'x, -y-1/2, z-1/2'

loop_
_atom_site_label
_atom_site_type_symbol
_atom_site_fract_x
_atom_site_fract_y
_atom_site_fract_z
_atom_site_U_iso_or_equiv
_atom_site_adp_type
_atom_site_occupancy
_atom_site_calc_flag
_atom_site_refinement_flags_posn
O1 O 0.66141(12) 0.10437(8) 0.44129(7) 0.0295(4) Uani 1 d .
N1 N 0.80511(14) 0.14585(10) 0.39011(10) 0.0302(5) Uani 1 d .
C1 C 0.85928(17) 0.07524(12) 0.41041(12) 0.0314(6) Uani 1 d .
H1A H 0.8215 0.0300 0.3935 0.038 Uiso 1 calc R
H1B H 0.8638 0.0718 0.4590 0.038 Uiso 1 calc R
C2 C 0.9680(2) 0.08132(15) 0.38024(16) 0.0504(8) Uani 1 d .
H2A H 1.0227 0.0651 0.4121 0.060 Uiso 1 calc R
H2B H 0.9733 0.0489 0.3405 0.060 Uiso 1 calc R
C3 C 0.9816(2) 0.16092(15) 0.36310(16) 0.0490(7) Uani 1 d .
H3A H 1.0226 0.1869 0.3979 0.059 Uiso 1 calc R
H3B H 1.0214 0.1650 0.3213 0.059 Uiso 1 calc R
C4 C 0.8801(2) 0.19697(15) 0.35600(17) 0.0545(8) Uani 1 d .
H4A H 0.8611 0.2023 0.3089 0.065 Uiso 1 calc R
H4B H 0.8803 0.2480 0.3766 0.065 Uiso 1 calc R
C5 C 0.70421(17) 0.15415(11) 0.40864(10) 0.0215(5) Uani 1 d .
C6 C 0.63807(16) 0.22304(11) 0.38810(9) 0.0194(5) Uani 1 d .
B1 B 0.68084(19) 0.31543(13) 0.39288(11) 0.0199(5) Uani 1 d .
H1 H 0.7625 0.3326 0.4081 0.024 Uiso 1 calc R
B2 B 0.65584(19) 0.27132(13) 0.31524(11) 0.0220(5) Uani 1 d .
H2 H 0.7207 0.2596 0.2792 0.026 Uiso 1 calc R
B3 B 0.54812(19) 0.20752(14) 0.32637(12) 0.0238(6) Uani 1 d .
H3 H 0.5427 0.1532 0.2978 0.029 Uiso 1 calc R
B4 B 0.50546(19) 0.21315(14) 0.40938(12) 0.0242(6) Uani 1 d .
H4 H 0.4717 0.1627 0.4356 0.029 Uiso 1 calc R
B5 B 0.58821(19) 0.27868(13) 0.45050(12) 0.0219(5) Uani 1 d .
H5 H 0.6093 0.2713 0.5037 0.026 Uiso 1 calc R
B6 B 0.5673(2) 0.36930(14) 0.41476(12) 0.0242(6) Uani 1 d .
H6 H 0.5735 0.4228 0.4444 0.029 Uiso 1 calc R
B7 B 0.6093(2) 0.36457(13) 0.33125(12) 0.0234(6) Uani 1 d .
H7 H 0.6434 0.4152 0.3055 0.028 Uiso 1 calc R
B8 B 0.5269(2) 0.29758(14) 0.28968(12) 0.0253(6) Uani 1 d .
H8 H 0.5063 0.3036 0.2363 0.030 Uiso 1 calc R
B9 B 0.4344(2) 0.26144(14) 0.34768(13) 0.0262(6) Uani 1 d .
H9 H 0.3530 0.2435 0.3326 0.031 Uiso 1 calc R
B10 B 0.4587(2) 0.30573(14) 0.42474(13) 0.0270(6) Uani 1 d .
H10 H 0.3935 0.3172 0.4606 0.032 Uiso 1 calc R
B11 B 0.4729(2) 0.35878(14) 0.35062(12) 0.0263(6) Uani 1 d .
H11 H 0.4170 0.4057 0.3374 0.032 Uiso 1 calc R
N2 N 0.64396(13) 0.02074(9) 0.62656(8) 0.0207(4) Uani 1 d .
C7 C 0.72672(17) 0.00422(12) 0.57442(11) 0.0273(5) Uani 1 d .
H7A H 0.7171 0.0407 0.5378 0.033 Uiso 1 calc R
H7B H 0.7974 0.0136 0.5937 0.033 Uiso 1 calc R
C8 C 0.7251(2) -0.07516(15) 0.54648(14) 0.0448(7) Uani 1 d .
H8A H 0.7828 -0.0809 0.5147 0.067 Uiso 1 calc GR
H8B H 0.6574 -0.0841 0.5244 0.067 Uiso 1 calc GR
H8C H 0.7341 -0.1121 0.5822 0.067 Uiso 1 calc GR
C9 C 0.64808(18) -0.03696(13) 0.68154(11) 0.0293(5) Uani 1 d .
H9A H 0.6257 -0.0868 0.6638 0.035 Uiso 1 calc R
H9B H 0.5962 -0.0220 0.7156 0.035 Uiso 1 calc R
C10 C 0.7548(2) -0.04662(15) 0.71412(13) 0.0433(7) Uani 1 d .
H10A H 0.8064 -0.0638 0.6814 0.065 Uiso 1 calc GR
H10B H 0.7493 -0.0844 0.7494 0.065 Uiso 1 calc GR
H10C H 0.7776 0.0021 0.7327 0.065 Uiso 1 calc GR
C11 C 0.53488(17) 0.01774(13) 0.59493(11) 0.0288(5) Uani 1 d .
H11A H 0.5352 0.0510 0.5556 0.035 Uiso 1 calc R
H11B H 0.5217 -0.0349 0.5797 0.035 Uiso 1 calc R
C12 C 0.44412(18) 0.04161(15) 0.63905(13) 0.0415(7) Uani 1 d .
H12A H 0.3773 0.0358 0.6152 0.062 Uiso 1 calc GR
H12B H 0.4533 0.0949 0.6519 0.062 Uiso 1 calc GR
H12C H 0.4432 0.0096 0.6785 0.062 Uiso 1 calc GR
C13 C 0.66521(17) 0.09912(12) 0.65492(10) 0.0249(5) Uani 1 d .
H13A H 0.6173 0.1072 0.6928 0.030 Uiso 1 calc R
H13B H 0.7385 0.1003 0.6719 0.030 Uiso 1 calc R
C14 C 0.6513(2) 0.16393(13) 0.60765(12) 0.0358(6) Uani 1 d .
H14A H 0.6982 0.1567 0.5698 0.054 Uiso 1 calc GR
H14B H 0.6689 0.2118 0.6298 0.054 Uiso 1 calc GR
H14C H 0.5778 0.1655 0.5926 0.054 Uiso 1 calc GR

loop_
_atom_site_aniso_label
_atom_site_aniso_U_11
_atom_site_aniso_U_22
_atom_site_aniso_U_33
_atom_site_aniso_U_23
_atom_site_aniso_U_13
_atom_site_aniso_U_12
O1 0.0289(9) 0.0252(8) 0.0344(9) 0.0110(7) 0.0049(7) -0.0009(7)
N1 0.0238(10) 0.0211(9) 0.0455(12) 0.0114(9) 0.0083(9) 0.0019(8)
C1 0.0285(13) 0.0231(11) 0.0424(14) 0.0068(11) 0.0031(11) 0.0042(9)
C2 0.0311(15) 0.0411(15) 0.079(2) 0.0192(15) 0.0177(14) 0.0100(12)
C3 0.0314(14) 0.0393(14) 0.076(2) 0.0150(15) 0.0139(14) 0.0045(12)
C4 0.0303(14) 0.0386(15) 0.095(2) 0.0290(16) 0.0223(15) 0.0027(12)
C5 0.0265(12) 0.0184(10) 0.0194(10) -0.0016(9) -0.0015(9) -0.0027(9)
C6 0.0202(11) 0.0186(10) 0.0194(10) 0.0001(9) 0.0022(8) -0.0026(8)
B1 0.0237(13) 0.0167(11) 0.0192(11) -0.0001(10) -0.0009(10) -0.0023(10)
B2 0.0254(13) 0.0225(12) 0.0182(11) 0.0018(10) 0.0013(10) -0.0020(10)
B3 0.0229(13) 0.0227(12) 0.0259(13) -0.0037(11) -0.0012(10) -0.0027(10)
B4 0.0208(13) 0.0237(12) 0.0281(13) -0.0006(11) 0.0042(11) -0.0025(10)
B5 0.0263(13) 0.0209(12) 0.0185(11) 0.0012(10) 0.0036(10) 0.0003(10)
B6 0.0281(14) 0.0215(12) 0.0228(12) -0.0013(11) -0.0026(11) 0.0014(10)
B7 0.0273(14) 0.0208(12) 0.0221(12) 0.0031(10) -0.0035(11) -0.0024(10)
B8 0.0291(14) 0.0252(13) 0.0216(12) 0.0026(11) -0.0051(11) -0.0012(11)
B9 0.0217(13) 0.0282(13) 0.0287(13) -0.0007(12) -0.0027(11) -0.0009(10)
B10 0.0250(13) 0.0277(13) 0.0282(13) -0.0006(12) 0.0020(11) 0.0024(11)
B11 0.0281(14) 0.0245(13) 0.0262(13) -0.0014(11) -0.0038(11) 0.0030(10)
N2 0.0211(9) 0.0220(9) 0.0189(8) -0.0008(8) 0.0019(7) 0.0005(7)
C7 0.0242(12) 0.0310(12) 0.0268(11) -0.0016(10) 0.0102(9) -0.0014(9)
C8 0.0421(16) 0.0434(15) 0.0489(16) -0.0178(13) 0.0230(13) -0.0052(12)
C9 0.0321(13) 0.0297(12) 0.0261(11) 0.0078(10) 0.0085(10) 0.0007(10)
C10 0.0412(15) 0.0491(16) 0.0397(14) 0.0173(13) -0.0017(12) 0.0089(12)
C11 0.0235(12) 0.0317(12) 0.0312(12) -0.0063(10) -0.0045(10) -0.0021(10)
C12 0.0224(13) 0.0473(15) 0.0547(16) -0.0112(14) 0.0014(12) 0.0040(11)
C13 0.0256(12) 0.0259(12) 0.0232(11) -0.0042(10) -0.0021(9) 0.0001(9)
C14 0.0404(15) 0.0262(12) 0.0409(14) 0.0021(11) 0.0010(11) -0.0019(10)

loop_
_atom_type_symbol
_atom_type_description
_atom_type_scat_dispersion_real
_atom_type_scat_dispersion_imag
_atom_type_scat_source
C C 0.0033 0.0016 'International Tables Vol C Tables 4.2.6.8 and 6.1.1.4'
H H 0.0000 0.0000 'International Tables Vol C Tables 4.2.6.8 and 6.1.1.4'
B B 0.0013 0.0007 'International Tables Vol C Tables 4.2.6.8 and 6.1.1.4'
N N 0.0061 0.0033 'International Tables Vol C Tables 4.2.6.8 and 6.1.1.4'
O O 0.0106 0.0060 'International Tables Vol C Tables 4.2.6.8 and 6.1.1.4'

loop_
_geom_angle_atom_site_label_1
_geom_angle_atom_site_label_2
_geom_angle_atom_site_label_3
_geom_angle
C1 N1 C4 110.12(18)
C5 N1 C1 117.10(17)
C5 N1 C4 132.60(18)
N1 C1 H1A 110.9
N1 C1 H1B 110.9
N1 C1 C2 104.49(18)
H1A C1 H1B 108.9
C2 C1 H1A 110.9
C2 C1 H1B 110.9
C1 C2 H2A 110.6
C1 C2 H2B 110.6
H2A C2 H2B 108.7
C3 C2 C1 105.8(2)
C3 C2 H2A 110.6
C3 C2 H2B 110.6
C2 C3 H3A 109.6
C2 C3 H3B 109.6
H3A C3 H3B 108.2
C4 C3 C2 110.1(2)
C4 C3 H3A 109.6
C4 C3 H3B 109.6
N1 C4 H4A 110.8
N1 C4 H4B 110.8
C3 C4 N1 104.9(2)
C3 C4 H4A 110.8
C3 C4 H4B 110.8
H4A C4 H4B 108.8
O1 C5 N1 119.74(19)
O1 C5 C6 118.15(19)
N1 C5 C6 122.07(18)
C5 C6 B1 124.19(17)
C5 C6 B2 123.61(16)
C5 C6 B3 115.86(16)
C5 C6 B4 112.34(16)
C5 C6 B5 116.73(16)
B1 C6 B2 62.62(13)
B1 C6 B4 112.62(16)
B1 C6 B5 62.31(13)
B2 C6 B4 112.87(16)
B2 C6 B5 113.62(16)
B3 C6 B1 113.67(16)
B3 C6 B2 62.40(13)
B3 C6 B4 61.71(13)
B3 C6 B5 112.67(16)
B5 C6 B4 61.36(13)
C6 B1 H1 124.2
C6 B1 B2 58.84(12)
C6 B1 B5 59.00(12)
C6 B1 B6 105.30(16)
C6 B1 B7 105.12(16)
B2 B1 H1 121.6
B5 B1 H1 121.7
B5 B1 B2 107.85(16)
B6 B1 H1 122.2
B6 B1 B2 108.00(17)
B6 B1 B5 59.75(13)
B7 B1 H1 122.3
B7 B1 B2 59.80(13)
B7 B1 B5 107.80(17)
B7 B1 B6 60.20(14)
C6 B2 B1 58.54(12)
C6 B2 H2 124.6
C6 B2 B3 58.65(13)
C6 B2 B7 104.80(16)
C6 B2 B8 105.07(16)
B1 B2 H2 121.9
B3 B2 B1 107.30(16)
B3 B2 H2 121.9
B7 B2 B1 59.67(13)
B7 B2 H2 122.3
B7 B2 B3 107.78(17)
B7 B2 B8 60.46(13)
B8 B2 B1 107.96(17)
B8 B2 H2 122.1
B8 B2 B3 59.78(13)
C6 B3 B2 58.95(12)
C6 B3 H3 123.7
C6 B3 B4 59.88(13)
C6 B3 B8 105.42(16)
C6 B3 B9 105.93(17)
B2 B3 H3 121.3
B4 B3 B2 108.58(17)
B4 B3 H3 121.4
B4 B3 B9 59.47(14)
B8 B3 B2 59.93(13)
B8 B3 H3 122.4
B8 B3 B4 107.70(17)
B8 B3 B9 60.16(14)
B9 B3 B2 108.34(17)
B9 B3 H3 122.1
C6 B4 B3 58.41(12)
C6 B4 H4 124.4
C6 B4 B5 58.74(13)
C6 B4 B9 105.50(16)
C6 B4 B10 105.99(17)
B3 B4 H4 121.6
B5 B4 B3 107.78(16)
B5 B4 H4 121.3
B9 B4 B3 60.38(14)
B9 B4 H4 121.7
B9 B4 B5 108.93(17)
B10 B4 B3 108.81(17)
B10 B4 H4 121.4
B10 B4 B5 60.81(14)
B10 B4 B9 60.54(14)
C6 B5 B1 58.69(12)
C6 B5 B4 59.89(13)
C6 B5 H5 123.8
C6 B5 B6 105.35(16)
C6 B5 B10 105.80(16)
B1 B5 H5 121.3
B1 B5 B10 108.39(17)
B4 B5 B1 108.47(16)
B4 B5 H5 121.4
B4 B5 B6 107.72(17)
B4 B5 B10 59.41(13)
B6 B5 B1 60.12(13)
B6 B5 H5 122.4
B6 B5 B10 60.17(14)
B10 B5 H5 122.2
B1 B6 H6 121.7
B1 B6 B7 59.69(13)
B1 B6 B10 108.49(17)
B5 B6 B1 60.13(13)
B5 B6 H6 121.7
B5 B6 B7 107.68(17)
B5 B6 B10 60.30(14)
B5 B6 B11 107.90(17)
B7 B6 H6 122.0
B7 B6 B10 108.01(17)
B10 B6 H6 121.4
B11 B6 B1 107.73(17)
B11 B6 H6 121.9
B11 B6 B7 59.80(14)
B11 B6 B10 60.01(14)
B1 B7 B2 60.53(13)
B1 B7 B6 60.11(13)
B1 B7 H7 121.4
B1 B7 B8 108.12(16)
B1 B7 B11 108.24(17)
B2 B7 B6 108.51(16)
B2 B7 H7 121.4
B2 B7 B8 59.80(13)
B6 B7 H7 121.6
B6 B7 B8 107.89(17)
B8 B7 H7 121.9
B11 B7 B2 108.13(17)
B11 B7 B6 60.02(14)
B11 B7 H7 121.7
B11 B7 B8 59.92(14)
B2 B8 B7 59.75(13)
B2 B8 H8 121.5
B2 B8 B9 108.58(17)
B2 B8 B11 107.91(17)
B3 B8 B2 60.29(13)
B3 B8 B7 107.62(17)
B3 B8 H8 121.8
B3 B8 B9 60.09(14)
B3 B8 B11 107.88(17)
B7 B8 H8 122.1
B9 B8 B7 107.88(17)
B9 B8 H8 121.4
B11 B8 B7 59.69(14)
B11 B8 H8 121.9
B11 B8 B9 60.13(14)
B3 B9 B8 59.75(14)
B3 B9 H9 121.9
B3 B9 B11 107.43(17)
B4 B9 B3 60.15(14)
B4 B9 B8 107.92(17)
B4 B9 H9 121.9
B4 B9 B10 59.72(14)
B4 B9 B11 107.46(17)
B8 B9 H9 121.7
B8 B9 B11 59.90(14)
B10 B9 B3 107.98(17)
B10 B9 B8 108.25(18)
B10 B9 H9 121.6
B10 B9 B11 60.08(14)
B11 B9 H9 122.1
B4 B10 B5 59.78(13)
B4 B10 B6 107.51(17)
B4 B10 B9 59.74(14)
B4 B10 H10 122.0
B4 B10 B11 107.52(18)
B5 B10 H10 122.3
B6 B10 B5 59.53(13)
B6 B10 H10 121.9
B9 B10 B5 107.49(17)
B9 B10 B6 107.97(18)
B9 B10 H10 121.7
B9 B10 B11 60.13(14)
B11 B10 B5 107.14(17)
B11 B10 B6 59.82(14)
B11 B10 H10 122.0
B6 B11 B8 108.39(17)
B6 B11 B9 107.97(17)
B6 B11 B10 60.17(14)
B6 B11 H11 121.6
B7 B11 B6 60.18(14)
B7 B11 B8 60.39(13)
B7 B11 B9 108.31(17)
B7 B11 B10 108.44(17)
B7 B11 H11 121.3
B8 B11 B9 59.97(14)
B8 B11 B10 108.08(17)
B8 B11 H11 121.5
B9 B11 H11 121.8
B10 B11 B9 59.79(14)
B10 B11 H11 121.7
C7 N2 C11 108.93(16)
C7 N2 C13 108.45(15)
C9 N2 C7 111.32(16)
C9 N2 C11 108.66(16)
C9 N2 C13 108.88(16)
C13 N2 C11 110.61(16)
N2 C7 H7A 108.4
N2 C7 H7B 108.4
H7A C7 H7B 107.5
C8 C7 N2 115.52(18)
C8 C7 H7A 108.4
C8 C7 H7B 108.4
C7 C8 H8A 109.5
C7 C8 H8B 109.5
C7 C8 H8C 109.5
H8A C8 H8B 109.5
H8A C8 H8C 109.5
H8B C8 H8C 109.5
N2 C9 H9A 108.4
N2 C9 H9B 108.4
N2 C9 C10 115.46(18)
H9A C9 H9B 107.5
C10 C9 H9A 108.4
C10 C9 H9B 108.4
C9 C10 H10A 109.5
C9 C10 H10B 109.5
C9 C10 H10C 109.5
H10A C10 H10B 109.5
H10A C10 H10C 109.5
H10B C10 H10C 109.5
N2 C11 H11A 108.4
N2 C11 H11B 108.4
H11A C11 H11B 107.5
C12 C11 N2 115.32(18)
C12 C11 H11A 108.4
C12 C11 H11B 108.4
C11 C12 H12A 109.5
C11 C12 H12B 109.5
C11 C12 H12C 109.5
H12A C12 H12B 109.5
H12A C12 H12C 109.5
H12B C12 H12C 109.5
N2 C13 H13A 108.5
N2 C13 H13B 108.5
H13A C13 H13B 107.5
C14 C13 N2 115.23(17)
C14 C13 H13A 108.5
C14 C13 H13B 108.5
C13 C14 H14A 109.5
C13 C14 H14B 109.5
C13 C14 H14C 109.5
H14A C14 H14B 109.5
H14A C14 H14C 109.5
H14B C14 H14C 109.5

loop_
_geom_bond_atom_site_label_1
_geom_bond_atom_site_label_2
_geom_bond_distance
O1 C5 1.225(2)
N1 C1 1.477(3)
N1 C4 1.480(3)
N1 C5 1.339(3)
C1 H1A 0.9900
C1 H1B 0.9900
C1 C2 1.511(3)
C2 H2A 0.9900
C2 H2B 0.9900
C2 C3 1.453(3)
C3 H3A 0.9900
C3 H3B 0.9900
C3 C4 1.440(4)
C4 H4A 0.9900
C4 H4B 0.9900
C5 C6 1.531(3)
C6 B1 1.716(3)
C6 B2 1.721(3)
C6 B3 1.716(3)
C6 B4 1.742(3)
C6 B5 1.721(3)
B1 H1 1.1200
B1 B2 1.786(3)
B1 B5 1.778(3)
B1 B6 1.778(3)
B1 B7 1.771(3)
B2 H2 1.1200
B2 B3 1.780(3)
B2 B7 1.773(3)
B2 B8 1.774(3)
B3 H3 1.1200
B3 B4 1.773(3)
B3 B8 1.771(3)
B3 B9 1.777(3)
B4 H4 1.1200
B4 B5 1.767(3)
B4 B9 1.761(4)
B4 B10 1.761(3)
B5 H5 1.1200
B5 B6 1.772(3)
B5 B10 1.785(3)
B6 H6 1.1200
B6 B7 1.780(3)
B6 B10 1.783(4)
B6 B11 1.777(3)
B7 H7 1.1200
B7 B8 1.786(3)
B7 B11 1.773(4)
B8 H8 1.1200
B8 B9 1.778(3)
B8 B11 1.777(3)
B9 H9 1.1200
B9 B10 1.775(4)
B9 B11 1.781(3)
B10 H10 1.1200
B10 B11 1.780(4)
B11 H11 1.1200
N2 C7 1.518(3)
N2 C9 1.510(3)
N2 C11 1.524(3)
N2 C13 1.518(3)
C7 H7A 0.9900
C7 H7B 0.9900
C7 C8 1.507(3)
C8 H8A 0.9800
C8 H8B 0.9800
C8 H8C 0.9800
C9 H9A 0.9900
C9 H9B 0.9900
C9 C10 1.513(3)
C10 H10A 0.9800
C10 H10B 0.9800
C10 H10C 0.9800
C11 H11A 0.9900
C11 H11B 0.9900
C11 C12 1.516(3)
C12 H12A 0.9800
C12 H12B 0.9800
C12 H12C 0.9800
C13 H13A 0.9900
C13 H13B 0.9900
C13 C14 1.501(3)
C14 H14A 0.9800
C14 H14B 0.9800
C14 H14C 0.9800

loop_
_geom_torsion_atom_site_label_1
_geom_torsion_atom_site_label_2
_geom_torsion_atom_site_label_3
_geom_torsion_atom_site_label_4
_geom_torsion
O1 C5 C6 B1 135.58(19)
O1 C5 C6 B2 -146.90(19)
O1 C5 C6 B3 -74.1(2)
O1 C5 C6 B4 -5.8(2)
O1 C5 C6 B5 62.2(2)
N1 C1 C2 C3 17.0(3)
N1 C5 C6 B1 -46.8(3)
N1 C5 C6 B2 30.8(3)
N1 C5 C6 B3 103.5(2)
N1 C5 C6 B4 171.81(18)
N1 C5 C6 B5 -120.1(2)
C1 N1 C4 C3 -6.8(3)
C1 N1 C5 O1 0.4(3)
C1 N1 C5 C6 -177.22(19)
C1 C2 C3 C4 -22.5(4)
C2 C3 C4 N1 18.2(4)
C4 N1 C1 C2 -6.4(3)
C4 N1 C5 O1 -174.3(3)
C4 N1 C5 C6 8.1(4)
C5 N1 C1 C2 177.8(2)
C5 N1 C4 C3 168.2(3)
C5 C6 B1 B2 113.7(2)
C5 C6 B1 B5 -104.9(2)
C5 C6 B1 B6 -144.25(18)
C5 C6 B1 B7 153.12(18)
C5 C6 B2 B1 -114.6(2)
C5 C6 B2 B3 104.1(2)
C5 C6 B2 B7 -153.86(18)
C5 C6 B2 B8 143.34(19)
C5 C6 B3 B2 -116.15(19)
C5 C6 B3 B4 102.64(18)
C5 C6 B3 B8 -155.55(17)
C5 C6 B3 B9 141.71(17)
C5 C6 B4 B3 -108.32(18)
C5 C6 B4 B5 109.25(18)
C5 C6 B4 B9 -147.72(17)
C5 C6 B4 B10 149.12(17)
C5 C6 B5 B1 116.50(19)
C5 C6 B5 B4 -102.12(19)
C5 C6 B5 B6 156.01(17)
C5 C6 B5 B10 -141.28(17)
C6 B1 B2 B3 33.96(15)
C6 B1 B2 B7 134.81(17)
C6 B1 B2 B8 97.01(17)
C6 B1 B5 B4 -34.70(15)
C6 B1 B5 B6 -134.97(17)
C6 B1 B5 B10 -97.68(17)
C6 B1 B6 B5 38.95(15)
C6 B1 B6 B7 -98.92(17)
C6 B1 B6 B10 1.6(2)
C6 B1 B6 B11 -61.9(2)
C6 B1 B7 B2 -38.97(15)
C6 B1 B7 B6 99.22(17)
C6 B1 B7 B8 -1.4(2)
C6 B1 B7 B11 62.0(2)
C6 B2 B3 B4 34.87(15)
C6 B2 B3 B8 135.00(17)
C6 B2 B3 B9 97.93(18)
C6 B2 B7 B1 38.75(15)
C6 B2 B7 B6 1.2(2)
C6 B2 B7 B8 -99.17(17)
C6 B2 B7 B11 -62.39(19)
C6 B2 B8 B3 -38.70(15)
C6 B2 B8 B7 98.71(17)
C6 B2 B8 B9 -1.6(2)
C6 B2 B8 B11 62.1(2)
C6 B3 B4 B5 33.19(15)
C6 B3 B4 B9 135.28(17)
C6 B3 B4 B10 97.60(18)
C6 B3 B8 B2 38.93(15)
C6 B3 B8 B7 1.1(2)
C6 B3 B8 B9 -99.79(18)
C6 B3 B8 B11 -61.9(2)
C6 B3 B9 B4 -39.26(16)
C6 B3 B9 B8 98.92(17)
C6 B3 B9 B10 -2.2(2)
C6 B3 B9 B11 61.2(2)
C6 B4 B5 B1 34.21(15)
C6 B4 B5 B6 97.81(17)
C6 B4 B5 B10 135.10(17)
C6 B4 B9 B3 38.46(15)
C6 B4 B9 B8 1.2(2)
C6 B4 B9 B10 -99.89(17)
C6 B4 B9 B11 -62.0(2)
C6 B4 B10 B5 -38.88(15)
C6 B4 B10 B6 -1.9(2)
C6 B4 B10 B9 99.06(17)
C6 B4 B10 B11 61.1(2)
C6 B5 B6 B1 -38.81(15)
C6 B5 B6 B7 -1.4(2)
C6 B5 B6 B10 99.68(17)
C6 B5 B6 B11 61.8(2)
C6 B5 B10 B4 39.39(15)
C6 B5 B10 B6 -98.91(17)
C6 B5 B10 B9 2.0(2)
C6 B5 B10 B11 -61.3(2)
B1 C6 B2 B3 -141.35(17)
B1 C6 B2 B7 -39.30(15)
B1 C6 B2 B8 -102.10(17)
B1 C6 B3 B2 37.26(16)
B1 C6 B3 B4 -103.94(18)
B1 C6 B3 B8 -2.1(2)
B1 C6 B3 B9 -64.9(2)
B1 C6 B4 B3 105.65(17)
B1 C6 B4 B5 -36.78(16)
B1 C6 B4 B9 66.3(2)
B1 C6 B4 B10 3.1(2)
B1 C6 B5 B4 141.38(17)
B1 C6 B5 B6 39.50(15)
B1 C6 B5 B10 102.22(17)
B1 B2 B3 C6 -33.92(15)
B1 B2 B3 B4 1.0(2)
B1 B2 B3 B8 101.09(18)
B1 B2 B3 B9 64.0(2)
B1 B2 B7 B6 -37.56(16)
B1 B2 B7 B8 -137.92(17)
B1 B2 B7 B11 -101.14(18)
B1 B2 B8 B3 -99.96(18)
B1 B2 B8 B7 37.45(15)
B1 B2 B8 B9 -62.9(2)
B1 B2 B8 B11 0.8(2)
B1 B5 B6 B7 37.43(16)
B1 B5 B6 B10 138.49(18)
B1 B5 B6 B11 100.57(18)
B1 B5 B10 B4 101.02(18)
B1 B5 B10 B6 -37.27(16)
B1 B5 B10 B9 63.7(2)
B1 B5 B10 B11 0.4(2)
B1 B6 B7 B2 37.74(16)
B1 B6 B7 B8 101.04(18)
B1 B6 B7 B11 138.45(18)
B1 B6 B10 B4 0.2(2)
B1 B6 B10 B5 37.30(16)
B1 B6 B10 B9 -62.8(2)
B1 B6 B10 B11 -100.24(18)
B1 B6 B11 B7 -36.95(16)
B1 B6 B11 B8 0.8(2)
B1 B6 B11 B9 64.3(2)
B1 B6 B11 B10 101.54(18)
B1 B7 B8 B2 -37.87(16)
B1 B7 B8 B3 0.2(2)
B1 B7 B8 B9 63.6(2)
B1 B7 B8 B11 101.01(18)
B1 B7 B11 B6 37.26(16)
B1 B7 B11 B8 -100.81(17)
B1 B7 B11 B9 -63.4(2)
B1 B7 B11 B10 0.0(2)
B2 C6 B1 B5 141.38(17)
B2 C6 B1 B6 102.06(17)
B2 C6 B1 B7 39.43(15)
B2 C6 B3 B4 -141.20(17)
B2 C6 B3 B8 -39.40(16)
B2 C6 B3 B9 -102.13(18)
B2 C6 B4 B3 37.06(16)
B2 C6 B4 B5 -105.37(18)
B2 C6 B4 B9 -2.3(2)
B2 C6 B4 B10 -65.5(2)
B2 C6 B5 B1 -37.22(16)
B2 C6 B5 B4 104.15(18)
B2 C6 B5 B6 2.3(2)
B2 C6 B5 B10 65.0(2)
B2 B1 B5 C6 34.13(15)
B2 B1 B5 B4 -0.6(2)
B2 B1 B5 B6 -100.84(18)
B2 B1 B5 B10 -63.5(2)
B2 B1 B6 B5 100.58(17)
B2 B1 B6 B7 -37.29(15)
B2 B1 B6 B10 63.2(2)
B2 B1 B6 B11 -0.3(2)
B2 B1 B7 B6 138.19(17)
B2 B1 B7 B8 37.55(16)
B2 B1 B7 B11 100.96(18)
B2 B3 B4 C6 -34.49(15)
B2 B3 B4 B5 -1.3(2)
B2 B3 B4 B9 100.79(18)
B2 B3 B4 B10 63.1(2)
B2 B3 B8 B7 -37.83(16)
B2 B3 B8 B9 -138.72(17)
B2 B3 B8 B11 -100.83(18)
B2 B3 B9 B4 -101.20(18)
B2 B3 B9 B8 36.98(16)
B2 B3 B9 B10 -64.1(2)
B2 B3 B9 B11 -0.7(2)
B2 B7 B8 B3 38.07(16)
B2 B7 B8 B9 101.50(18)
B2 B7 B8 B11 138.88(17)
B2 B7 B11 B6 101.34(17)
B2 B7 B11 B8 -36.73(15)
B2 B7 B11 B9 0.7(2)
B2 B7 B11 B10 64.0(2)
B2 B8 B9 B3 -37.20(16)
B2 B8 B9 B4 0.2(2)
B2 B8 B9 B10 63.4(2)
B2 B8 B9 B11 100.43(18)
B2 B8 B11 B6 -1.0(2)
B2 B8 B11 B7 36.65(16)
B2 B8 B11 B9 -101.57(18)
B2 B8 B11 B10 -64.7(2)
B3 C6 B1 B2 -37.18(16)
B3 C6 B1 B5 104.20(18)
B3 C6 B1 B6 64.9(2)
B3 C6 B1 B7 2.3(2)
B3 C6 B2 B1 141.35(17)
B3 C6 B2 B7 102.06(17)
B3 C6 B2 B8 39.25(15)
B3 C6 B4 B5 -142.43(17)
B3 C6 B4 B9 -39.40(16)
B3 C6 B4 B10 -102.56(18)
B3 C6 B5 B1 -105.80(18)
B3 C6 B5 B4 35.58(16)
B3 C6 B5 B6 -66.3(2)
B3 C6 B5 B10 -3.6(2)
B3 B2 B7 B1 100.04(18)
B3 B2 B7 B6 62.5(2)
B3 B2 B7 B8 -37.89(16)
B3 B2 B7 B11 -1.1(2)
B3 B2 B8 B7 137.41(18)
B3 B2 B8 B9 37.11(16)
B3 B2 B8 B11 100.78(19)
B3 B4 B5 C6 -33.05(15)
B3 B4 B5 B1 1.2(2)
B3 B4 B5 B6 64.8(2)
B3 B4 B5 B10 102.05(19)
B3 B4 B9 B8 -37.26(16)
B3 B4 B9 B10 -138.35(18)
B3 B4 B9 B11 -100.46(18)
B3 B4 B10 B5 -100.33(18)
B3 B4 B10 B6 -63.4(2)
B3 B4 B10 B9 37.61(16)
B3 B4 B10 B11 -0.3(2)
B3 B8 B9 B4 37.43(16)
B3 B8 B9 B10 100.60(19)
B3 B8 B9 B11 137.63(18)
B3 B8 B11 B6 62.7(2)
B3 B8 B11 B7 100.36(18)
B3 B8 B11 B9 -37.87(16)
B3 B8 B11 B10 -1.0(2)
B3 B9 B10 B4 -37.30(16)
B3 B9 B10 B5 0.1(2)
B3 B9 B10 B6 62.9(2)
B3 B9 B10 B11 100.16(19)
B3 B9 B11 B6 -63.7(2)
B3 B9 B11 B7 0.0(2)
B3 B9 B11 B8 37.60(16)
B3 B9 B11 B10 -101.11(18)
B4 C6 B1 B2 -104.97(18)
B4 C6 B1 B5 36.40(16)
B4 C6 B1 B6 -2.9(2)
B4 C6 B1 B7 -65.54(19)
B4 C6 B2 B1 104.57(17)
B4 C6 B2 B3 -36.79(16)
B4 C6 B2 B7 65.3(2)
B4 C6 B2 B8 2.5(2)
B4 C6 B3 B2 141.20(17)
B4 C6 B3 B8 101.80(18)
B4 C6 B3 B9 39.07(16)
B4 C6 B5 B1 -141.38(17)
B4 C6 B5 B6 -101.88(18)
B4 C6 B5 B10 -39.16(15)
B4 B3 B8 B2 101.64(18)
B4 B3 B8 B7 63.8(2)
B4 B3 B8 B9 -37.08(16)
B4 B3 B8 B11 0.8(2)
B4 B3 B9 B8 138.18(18)
B4 B3 B9 B10 37.11(16)
B4 B3 B9 B11 100.51(18)
B4 B5 B6 B1 -101.53(17)
B4 B5 B6 B7 -64.1(2)
B4 B5 B6 B10 36.96(16)
B4 B5 B6 B11 -1.0(2)
B4 B5 B10 B6 -138.30(18)
B4 B5 B10 B9 -37.35(16)
B4 B5 B10 B11 -100.66(19)
B4 B9 B10 B5 37.37(16)
B4 B9 B10 B6 100.19(19)
B4 B9 B10 B11 137.47(18)
B4 B9 B11 B6 -0.3(2)
B4 B9 B11 B7 63.4(2)
B4 B9 B11 B8 100.98(18)
B4 B9 B11 B10 -37.73(16)
B4 B10 B11 B6 -100.45(18)
B4 B10 B11 B7 -63.1(2)
B4 B10 B11 B8 0.8(2)
B4 B10 B11 B9 37.76(16)
B5 C6 B1 B2 -141.38(17)
B5 C6 B1 B6 -39.32(15)
B5 C6 B1 B7 -101.95(18)
B5 C6 B2 B1 37.10(16)
B5 C6 B2 B3 -104.25(18)
B5 C6 B2 B7 -2.2(2)
B5 C6 B2 B8 -65.0(2)
B5 C6 B3 B2 105.76(18)
B5 C6 B3 B4 -35.45(16)
B5 C6 B3 B8 66.4(2)
B5 C6 B3 B9 3.6(2)
B5 C6 B4 B3 142.43(17)
B5 C6 B4 B9 103.03(18)
B5 C6 B4 B10 39.87(15)
B5 B1 B2 C6 -34.20(15)
B5 B1 B2 B3 -0.2(2)
B5 B1 B2 B7 100.61(18)
B5 B1 B2 B8 62.8(2)
B5 B1 B6 B7 -137.87(17)
B5 B1 B6 B10 -37.38(16)
B5 B1 B6 B11 -100.87(18)
B5 B1 B7 B2 -100.70(17)
B5 B1 B7 B6 37.49(15)
B5 B1 B7 B8 -63.2(2)
B5 B1 B7 B11 0.3(2)
B5 B4 B9 B3 100.16(18)
B5 B4 B9 B8 62.9(2)
B5 B4 B9 B10 -38.19(16)
B5 B4 B9 B11 -0.3(2)
B5 B4 B10 B6 36.96(16)
B5 B4 B10 B9 137.94(18)
B5 B4 B10 B11 100.01(18)
B5 B6 B7 B1 -37.63(16)
B5 B6 B7 B2 0.1(2)
B5 B6 B7 B8 63.4(2)
B5 B6 B7 B11 100.82(19)
B5 B6 B10 B4 -37.07(16)
B5 B6 B10 B9 -100.12(19)
B5 B6 B10 B11 -137.54(17)
B5 B6 B11 B7 -100.45(18)
B5 B6 B11 B8 -62.7(2)
B5 B6 B11 B9 0.8(2)
B5 B6 B11 B10 38.04(16)
B5 B10 B11 B6 -37.51(15)
B5 B10 B11 B7 -0.2(2)
B5 B10 B11 B8 63.8(2)
B5 B10 B11 B9 100.69(18)
B6 B1 B2 C6 -97.34(17)
B6 B1 B2 B3 -63.4(2)
B6 B1 B2 B7 37.47(16)
B6 B1 B2 B8 -0.3(2)
B6 B1 B5 C6 134.97(17)
B6 B1 B5 B4 100.27(18)
B6 B1 B5 B10 37.29(16)
B6 B1 B7 B2 -138.19(17)
B6 B1 B7 B8 -100.64(18)
B6 B1 B7 B11 -37.22(16)
B6 B5 B10 B4 138.30(18)
B6 B5 B10 B9 100.95(19)
B6 B5 B10 B11 37.64(16)
B6 B7 B8 B2 -101.42(18)
B6 B7 B8 B3 -63.4(2)
B6 B7 B8 B9 0.1(2)
B6 B7 B8 B11 37.46(16)
B6 B7 B11 B8 -138.07(17)
B6 B7 B11 B9 -100.66(18)
B6 B7 B11 B10 -37.30(16)
B6 B10 B11 B7 37.31(16)
B6 B10 B11 B8 101.27(19)
B6 B10 B11 B9 138.20(18)
B7 B1 B2 C6 -134.81(17)
B7 B1 B2 B3 -100.85(18)
B7 B1 B2 B8 -37.80(16)
B7 B1 B5 C6 97.28(17)
B7 B1 B5 B4 62.6(2)
B7 B1 B5 B6 -37.69(16)
B7 B1 B5 B10 -0.4(2)
B7 B1 B6 B5 137.87(17)
B7 B1 B6 B10 100.50(19)
B7 B1 B6 B11 37.00(16)
B7 B2 B3 C6 -96.82(17)
B7 B2 B3 B4 -61.9(2)
B7 B2 B3 B8 38.19(16)
B7 B2 B3 B9 1.1(2)
B7 B2 B8 B3 -137.41(18)
B7 B2 B8 B9 -100.30(18)
B7 B2 B8 B11 -36.63(16)
B7 B6 B10 B4 63.4(2)
B7 B6 B10 B5 100.50(18)
B7 B6 B10 B9 0.4(2)
B7 B6 B10 B11 -37.04(16)
B7 B6 B11 B8 37.75(16)
B7 B6 B11 B9 101.23(19)
B7 B6 B11 B10 138.49(18)
B7 B8 B9 B3 -100.45(18)
B7 B8 B9 B4 -63.0(2)
B7 B8 B9 B10 0.2(2)
B7 B8 B9 B11 37.18(16)
B7 B8 B11 B6 -37.66(16)
B7 B8 B11 B9 -138.22(18)
B7 B8 B11 B10 -101.37(18)
B8 B2 B3 C6 -135.00(17)
B8 B2 B3 B4 -100.13(18)
B8 B2 B3 B9 -37.08(16)
B8 B2 B7 B1 137.92(17)
B8 B2 B7 B6 100.36(18)
B8 B2 B7 B11 36.78(16)
B8 B3 B4 C6 -97.90(17)
B8 B3 B4 B5 -64.7(2)
B8 B3 B4 B9 37.38(16)
B8 B3 B4 B10 -0.3(2)
B8 B3 B9 B4 -138.18(18)
B8 B3 B9 B10 -101.07(19)
B8 B3 B9 B11 -37.67(16)
B8 B7 B11 B6 138.07(17)
B8 B7 B11 B9 37.41(16)
B8 B7 B11 B10 100.77(18)
B8 B9 B10 B4 -100.52(19)
B8 B9 B10 B5 -63.2(2)
B8 B9 B10 B6 -0.3(2)
B8 B9 B10 B11 36.95(16)
B8 B9 B11 B6 -101.28(18)
B8 B9 B11 B7 -37.60(16)
B8 B9 B11 B10 -138.71(18)
B9 B3 B4 C6 -135.28(17)
B9 B3 B4 B5 -102.10(18)
B9 B3 B4 B10 -37.68(16)
B9 B3 B8 B2 138.72(17)
B9 B3 B8 B7 100.89(19)
B9 B3 B8 B11 37.89(16)
B9 B4 B5 C6 -97.03(18)
B9 B4 B5 B1 -62.8(2)
B9 B4 B5 B6 0.8(2)
B9 B4 B5 B10 38.07(16)
B9 B4 B10 B5 -137.94(18)
B9 B4 B10 B6 -100.98(19)
B9 B4 B10 B11 -37.93(17)
B9 B8 B11 B6 100.57(19)
B9 B8 B11 B7 138.22(18)
B9 B8 B11 B10 36.86(16)
B9 B10 B11 B6 -138.20(18)
B9 B10 B11 B7 -100.90(19)
B9 B10 B11 B8 -36.94(16)
B10 B4 B5 C6 -135.10(17)
B10 B4 B5 B1 -100.89(18)
B10 B4 B5 B6 -37.29(17)
B10 B4 B9 B3 138.35(18)
B10 B4 B9 B8 101.09(19)
B10 B4 B9 B11 37.89(17)
B10 B5 B6 B1 -138.49(18)
B10 B5 B6 B7 -101.06(18)
B10 B5 B6 B11 -37.92(16)
B10 B6 B7 B1 -101.32(18)
B10 B6 B7 B2 -63.6(2)
B10 B6 B7 B8 -0.3(2)
B10 B6 B7 B11 37.13(16)
B10 B6 B11 B7 -138.49(18)
B10 B6 B11 B8 -100.74(19)
B10 B6 B11 B9 -37.27(17)
B10 B9 B11 B6 37.43(17)
B10 B9 B11 B7 101.12(18)
B10 B9 B11 B8 138.71(18)
B11 B6 B7 B1 -138.45(18)
B11 B6 B7 B2 -100.71(18)
B11 B6 B7 B8 -37.41(16)
B11 B6 B10 B4 100.47(19)
B11 B6 B10 B5 137.54(17)
B11 B6 B10 B9 37.41(16)
B11 B7 B8 B2 -138.88(17)
B11 B7 B8 B3 -100.81(19)
B11 B7 B8 B9 -37.38(16)
B11 B8 B9 B3 -137.63(18)
B11 B8 B9 B4 -100.19(19)
B11 B8 B9 B10 -37.03(17)
B11 B9 B10 B4 -137.47(18)
B11 B9 B10 B5 -100.10(18)
B11 B9 B10 B6 -37.28(16)
C7 N2 C9 C10 54.5(2)
C7 N2 C11 C12 -173.55(19)
C7 N2 C13 C14 65.6(2)
C9 N2 C7 C8 53.5(3)
C9 N2 C11 C12 65.0(2)
C9 N2 C13 C14 -173.17(18)
C11 N2 C7 C8 -66.3(2)
C11 N2 C9 C10 174.47(19)
C11 N2 C13 C14 -53.8(2)
C13 N2 C7 C8 173.2(2)
C13 N2 C9 C10 -65.0(2)
C13 N2 C11 C12 -54.4(2)
